data_2238235
loop_
_publ_author_name
'Bozkurt, Nihat'
'Dilek, Nefise'
'\,Caylak Deliba\,s, Nagihan'
'Necefo\(glu, Hacali'
'H\"okelek, Tuncer'

_publ_section_title
;
 Bis(3-chlorobenzoato-\k^2^<i>O</i>,<i>O</i>')bis(nicotinamide-\k<i>N</i>)copper(II)
;
_journal_coeditor_code RK2404
_journal_issue 7
_journal_name_full 'Acta Crystallographica Section E'
_journal_page_first m356
_journal_page_last m357
_journal_paper_doi 10.1107/S1600536813014694
_journal_volume 69
_journal_year 2013
_chemical_formula_iupac '[Cu (C7 H4 Cl O2)2 (C6 H6 N2 O)2]'
_chemical_formula_moiety 'C26 H20 Cl2 Cu N4 O6'
_chemical_formula_sum 'C26 H20 Cl2 Cu N4 O6'
_chemical_formula_weight 618.91
_chemical_name_systematic Bis(3-chlorobenzoato-\k^2^<i>O</i>,<i>O</i>')bis(nicotinamide-\k<i>N</i>)copper(II)
_space_group_IT_number 2
_symmetry_cell_setting triclinic
_symmetry_space_group_name_Hall '-P 1'
_symmetry_space_group_name_H-M 'P -1'
_atom_sites_solution_hydrogens geom
_atom_sites_solution_primary direct
_atom_sites_solution_secondary difmap
_audit_creation_method SHELXL97
_cell_angle_alpha 61.598(2)
_cell_angle_beta 87.386(3)
_cell_angle_gamma 77.115(3)
_cell_formula_units_Z 2
_cell_length_a 9.6614(2)
_cell_length_b 12.5429(3)
_cell_length_c 12.8728(3)
_cell_measurement_reflns_used 9977
_cell_measurement_temperature 296(2)
_cell_measurement_theta_max 28.32
_cell_measurement_theta_min 2.17
_cell_volume 1334.30(6)
_computing_cell_refinement '<i>SAINT</i> (Bruker, 2012)'
_computing_data_collection '<i>APEX2</i> (Bruker, 2012)'
_computing_data_reduction '<i>SAINT</i> (Bruker, 2012)'
_computing_molecular_graphics '<i>ORTEP-3</i> for Windows (Farrugia, 2012)'
_computing_publication_material '<i>WinGX</i> (Farrugia, 2012) and <i>PLATON</i> (Spek, 2009)'
_computing_structure_refinement '<i>SHELXL97</i> (Sheldrick, 2008)'
_computing_structure_solution '<i>SHELXS97</i> (Sheldrick, 2008)'
_diffrn_ambient_temperature 296(2)
_diffrn_measured_fraction_theta_full 0.995
_diffrn_measured_fraction_theta_max 0.995
_diffrn_measurement_device_type 'Bruker SMART BREEZE CCD'
_diffrn_measurement_method '\f and \w scans'
_diffrn_radiation_monochromator graphite
_diffrn_radiation_source 'fine--focus sealed tube'
_diffrn_radiation_type MoK\a
_diffrn_radiation_wavelength 0.71073
_diffrn_reflns_av_R_equivalents 0.0219
_diffrn_reflns_av_sigmaI/netI 0.0182
_diffrn_reflns_limit_h_max 12
_diffrn_reflns_limit_h_min -12
_diffrn_reflns_limit_k_max 15
_diffrn_reflns_limit_k_min -15
_diffrn_reflns_limit_l_max 16
_diffrn_reflns_limit_l_min -16
_diffrn_reflns_number 19053
_diffrn_reflns_theta_full 26.37
_diffrn_reflns_theta_max 26.37
_diffrn_reflns_theta_min 1.80
_exptl_absorpt_coefficient_mu 1.067
_exptl_absorpt_correction_T_max 0.852
_exptl_absorpt_correction_T_min 0.774
_exptl_absorpt_correction_type multi-scan
_exptl_absorpt_process_details '(<i>SADABS</i>; Bruker, 2012)'
_exptl_crystal_colour blue
_exptl_crystal_density_diffrn 1.541
_exptl_crystal_density_method 'not measured'
_exptl_crystal_description block
_exptl_crystal_F_000 630
_exptl_crystal_size_max 0.35
_exptl_crystal_size_mid 0.20
_exptl_crystal_size_min 0.15
_refine_diff_density_max 0.427
_refine_diff_density_min -0.427
_refine_ls_extinction_method none
_refine_ls_goodness_of_fit_ref 1.055
_refine_ls_hydrogen_treatment mixed
_refine_ls_matrix_type full
_refine_ls_number_parameters 368
_refine_ls_number_reflns 5434
_refine_ls_number_restraints 117
_refine_ls_restrained_S_all 1.045
_refine_ls_R_factor_all 0.0332
_refine_ls_R_factor_gt 0.0299
_refine_ls_shift/su_max 0.001
_refine_ls_shift/su_mean 0.000
_refine_ls_structure_factor_coef Fsqd
_refine_ls_weighting_details 'calc w=1/[\s^2^(Fo^2^)+(0.0431P)^2^+0.6228P] where P=(Fo^2^+2Fc^2^)/3'
_refine_ls_weighting_scheme calc
_refine_ls_wR_factor_gt 0.0806
_refine_ls_wR_factor_ref 0.0831
_reflns_number_gt 4970
_reflns_number_total 5434
_reflns_threshold_expression I>2\s(I)
_cod_data_source_file rk2404.cif
_cod_data_source_block I
_cod_database_code 2238235
_cod_database_fobs_code 2238235

loop_
_symmetry_equiv_pos_as_xyz
'x, y, z'
'-x, -y, -z'

loop_
_atom_site_type_symbol
_atom_site_label
_atom_site_fract_x
_atom_site_fract_y
_atom_site_fract_z
_atom_site_U_iso_or_equiv
_atom_site_adp_type
_atom_site_calc_flag
_atom_site_refinement_flags
_atom_site_occupancy
_atom_site_symmetry_multiplicity
Cu Cu1 0.27888(2) 1.000999(18) 0.199774(17) 0.02922(8) Uani d U 1 1
Cl Cl1 0.80542(9) 0.43210(7) 0.58781(9) 0.0953(3) Uani d U 1 1
Cl Cl2 -0.34732(8) 1.57612(7) -0.04862(10) 0.1008(3) Uani d U 1 1
O O1 0.38881(17) 0.84400(13) 0.15270(12) 0.0491(4) Uani d U 1 1
O O2 0.39807(13) 0.83886(11) 0.32503(11) 0.0345(3) Uani d U 1 1
O O3 0.18430(14) 1.14369(12) 0.05257(11) 0.0375(3) Uani d U 1 1
O O4 0.0977(2) 1.19856(14) 0.18577(12) 0.0570(4) Uani d U 1 1
O O5 0.76794(14) 1.14536(16) 0.40191(15) 0.0545(4) Uani d U 1 1
O O6 -0.25440(15) 0.82581(19) 0.51564(15) 0.0641(5) Uani d U 1 1
N N1 0.43976(16) 1.08071(13) 0.18924(12) 0.0318(3) Uani d U 1 1
N N2 0.54419(18) 1.16359(17) 0.45497(15) 0.0398(4) Uani d U 1 1
H H2A 0.565(2) 1.176(2) 0.507(2) 0.040(6) Uiso d . 1 1
H H2B 0.458(3) 1.172(2) 0.440(2) 0.050(6) Uiso d . 1 1
N N3 0.10420(15) 0.93169(13) 0.24499(12) 0.0315(3) Uani d U 1 1
N N4 -0.04948(19) 0.83277(19) 0.58345(16) 0.0435(4) Uani d U 1 1
H H4A 0.034(3) 0.841(2) 0.574(2) 0.048(6) Uiso d . 1 1
H H4B -0.079(3) 0.818(2) 0.648(2) 0.058(7) Uiso d . 1 1
C C1 0.4330(2) 0.78886(17) 0.25815(16) 0.0354(4) Uani d U 1 1
C C2 0.5297(2) 0.66138(17) 0.31005(18) 0.0411(4) Uani d U 1 1
C C3 0.6115(2) 0.61181(18) 0.4143(2) 0.0448(5) Uani d U 1 1
H H3 0.6067 0.6566 0.4553 0.054 Uiso calc R 1 1
C C4 0.7010(2) 0.4944(2) 0.4575(2) 0.0551(6) Uani d U 1 1
C C5 0.7073(3) 0.4258(2) 0.3993(3) 0.0701(7) Uani d U 1 1
H H5 0.7664 0.3465 0.4298 0.084 Uiso calc R 1 1
C C6 0.6252(4) 0.4758(2) 0.2957(3) 0.0791(9) Uani d U 1 1
H H6 0.6283 0.4298 0.2560 0.095 Uiso calc R 1 1
C C7 0.5381(3) 0.5933(2) 0.2499(2) 0.0640(7) Uani d U 1 1
H H7 0.4848 0.6272 0.1785 0.077 Uiso calc R 1 1
C C8 0.1053(2) 1.21991(17) 0.08210(16) 0.0377(4) Uani d U 1 1
C C9 0.0182(2) 1.33707(17) -0.01605(17) 0.0391(4) Uani d U 1 1
C C10 -0.1053(2) 1.39805(18) 0.0098(2) 0.0487(5) Uani d U 1 1
H H10 -0.1309 1.3691 0.0875 0.058 Uiso calc R 1 1
C C11 -0.1900(2) 1.5022(2) -0.0812(2) 0.0582(6) Uani d U 1 1
C C12 -0.1515(3) 1.5492(2) -0.1967(2) 0.0668(7) Uani d U 1 1
H H12 -0.2098 1.6192 -0.2573 0.080 Uiso calc R 1 1
C C13 -0.0263(3) 1.4911(2) -0.2205(2) 0.0640(6) Uani d U 1 1
H H13 0.0021 1.5236 -0.2975 0.077 Uiso calc R 1 1
C C14 0.0587(3) 1.3845(2) -0.13122(18) 0.0498(5) Uani d U 1 1
H H14 0.1426 1.3448 -0.1486 0.060 Uiso calc R 1 1
C C15 0.47759(18) 1.09464(16) 0.28005(14) 0.0307(3) Uani d U 1 1
H H15 0.4211 1.0749 0.3442 0.037 Uiso calc R 1 1
C C16 0.59731(17) 1.13714(15) 0.28251(15) 0.0297(3) Uani d U 1 1
C C17 0.6804(2) 1.16596(19) 0.18655(18) 0.0412(4) Uani d U 1 1
H H17 0.7637 1.1914 0.1866 0.049 Uiso calc R 1 1
C C18 0.6388(2) 1.1566(2) 0.09122(18) 0.0474(5) Uani d U 1 1
H H18 0.6915 1.1789 0.0248 0.057 Uiso calc R 1 1
C C19 0.5179(2) 1.11393(19) 0.09505(16) 0.0405(4) Uani d U 1 1
H H19 0.4899 1.1080 0.0302 0.049 Uiso calc R 1 1
C C20 0.64242(18) 1.14888(16) 0.38547(16) 0.0334(4) Uani d U 1 1
C C21 0.05121(18) 0.90891(16) 0.34942(15) 0.0308(3) Uani d U 1 1
H H21 0.0993 0.9225 0.4014 0.037 Uiso calc R 1 1
C C22 -0.07235(18) 0.86597(16) 0.38352(15) 0.0319(4) Uani d U 1 1
C C23 -0.1438(2) 0.8479(2) 0.30439(18) 0.0444(5) Uani d U 1 1
H H23 -0.2282 0.8210 0.3234 0.053 Uiso calc R 1 1
C C24 -0.0884(2) 0.8701(2) 0.19695(19) 0.0494(5) Uani d U 1 1
H H24 -0.1344 0.8574 0.1432 0.059 Uiso calc R 1 1
C C25 0.0353(2) 0.91112(19) 0.17077(17) 0.0408(4) Uani d U 1 1
H H25 0.0728 0.9252 0.0987 0.049 Uiso calc R 1 1
C C26 -0.13259(19) 0.84043(18) 0.50037(17) 0.0380(4) Uani d U 1 1

loop_
_atom_site_aniso_label
_atom_site_aniso_U_11
_atom_site_aniso_U_22
_atom_site_aniso_U_33
_atom_site_aniso_U_12
_atom_site_aniso_U_13
_atom_site_aniso_U_23
Cu1 0.03384(13) 0.03311(12) 0.02251(11) -0.01037(9) 0.00167(8) -0.01354(9)
Cl1 0.0746(5) 0.0701(4) 0.1137(7) 0.0100(4) -0.0438(5) -0.0290(4)
Cl2 0.0536(4) 0.0683(4) 0.1427(8) 0.0039(3) 0.0142(4) -0.0287(5)
O1 0.0689(10) 0.0471(8) 0.0279(7) -0.0023(7) 0.0038(6) -0.0200(6)
O2 0.0412(7) 0.0358(6) 0.0285(6) -0.0055(5) 0.0001(5) -0.0180(5)
O3 0.0451(7) 0.0373(6) 0.0279(6) -0.0085(6) -0.0017(5) -0.0138(5)
O4 0.0919(12) 0.0461(8) 0.0290(7) -0.0090(8) 0.0040(7) -0.0175(6)
O5 0.0295(7) 0.0882(11) 0.0697(10) -0.0180(7) 0.0031(7) -0.0548(9)
O6 0.0336(8) 0.1099(14) 0.0543(10) -0.0324(8) 0.0127(7) -0.0376(10)
N1 0.0362(7) 0.0352(7) 0.0256(7) -0.0118(6) 0.0024(6) -0.0144(6)
N2 0.0334(9) 0.0622(11) 0.0368(9) -0.0152(7) 0.0031(7) -0.0322(8)
N3 0.0344(7) 0.0346(7) 0.0266(7) -0.0093(6) 0.0006(6) -0.0148(6)
N4 0.0315(9) 0.0711(12) 0.0331(9) -0.0195(8) 0.0094(7) -0.0262(8)
C1 0.0398(9) 0.0360(9) 0.0327(9) -0.0111(7) 0.0080(7) -0.0177(7)
C2 0.0451(11) 0.0366(9) 0.0419(10) -0.0110(8) 0.0123(8) -0.0192(8)
C3 0.0408(10) 0.0402(10) 0.0536(12) -0.0091(8) 0.0040(9) -0.0226(9)
C4 0.0400(11) 0.0442(11) 0.0685(15) -0.0062(9) 0.0014(10) -0.0181(11)
C5 0.0697(16) 0.0405(12) 0.088(2) 0.0011(11) 0.0127(14) -0.0276(13)
C6 0.114(2) 0.0505(14) 0.0786(19) -0.0030(15) 0.0115(17) -0.0426(14)
C7 0.0931(19) 0.0480(12) 0.0525(14) -0.0053(12) 0.0044(13) -0.0300(11)
C8 0.0476(10) 0.0350(9) 0.0313(9) -0.0130(8) 0.0014(8) -0.0148(7)
C9 0.0482(11) 0.0327(9) 0.0353(10) -0.0133(8) 0.0000(8) -0.0134(8)
C10 0.0497(12) 0.0373(10) 0.0529(12) -0.0149(9) 0.0078(9) -0.0148(9)
C11 0.0430(12) 0.0389(11) 0.0801(17) -0.0089(9) -0.0009(11) -0.0183(11)
C12 0.0701(16) 0.0426(12) 0.0636(16) -0.0101(11) -0.0198(13) -0.0054(11)
C13 0.0832(18) 0.0534(13) 0.0370(12) -0.0156(12) -0.0041(11) -0.0065(10)
C14 0.0611(13) 0.0457(11) 0.0361(10) -0.0123(10) 0.0024(9) -0.0144(9)
C15 0.0330(8) 0.0365(8) 0.0243(8) -0.0123(7) 0.0053(6) -0.0143(7)
C16 0.0282(8) 0.0321(8) 0.0296(8) -0.0081(6) 0.0031(6) -0.0150(7)
C17 0.0364(10) 0.0513(11) 0.0419(10) -0.0188(8) 0.0117(8) -0.0239(9)
C18 0.0488(11) 0.0652(13) 0.0333(10) -0.0234(10) 0.0183(8) -0.0245(10)
C19 0.0464(11) 0.0525(11) 0.0277(9) -0.0152(9) 0.0073(8) -0.0219(8)
C20 0.0296(8) 0.0374(9) 0.0374(9) -0.0096(7) 0.0001(7) -0.0203(8)
C21 0.0312(8) 0.0375(9) 0.0276(8) -0.0104(7) 0.0000(6) -0.0174(7)
C22 0.0286(8) 0.0351(8) 0.0315(9) -0.0074(7) -0.0009(7) -0.0151(7)
C23 0.0392(10) 0.0553(12) 0.0450(11) -0.0207(9) -0.0010(8) -0.0244(10)
C24 0.0547(12) 0.0657(13) 0.0436(11) -0.0237(11) -0.0028(9) -0.0339(10)
C25 0.0492(11) 0.0500(11) 0.0302(9) -0.0150(9) 0.0018(8) -0.0231(8)
C26 0.0279(9) 0.0484(10) 0.0370(10) -0.0114(8) 0.0050(7) -0.0188(8)

loop_
_atom_type_symbol
_atom_type_description
_atom_type_scat_dispersion_real
_atom_type_scat_dispersion_imag
_atom_type_scat_source
C C 0.0033 0.0016 'International Tables Vol C Tables 4.2.6.8 and 6.1.1.4'
H H 0.0000 0.0000 'International Tables Vol C Tables 4.2.6.8 and 6.1.1.4'
N N 0.0061 0.0033 'International Tables Vol C Tables 4.2.6.8 and 6.1.1.4'
O O 0.0106 0.0060 'International Tables Vol C Tables 4.2.6.8 and 6.1.1.4'
Cl Cl 0.1484 0.1585 'International Tables Vol C Tables 4.2.6.8 and 6.1.1.4'
Cu Cu 0.3201 1.2651 'International Tables Vol C Tables 4.2.6.8 and 6.1.1.4'

loop_
_geom_angle_atom_site_label_1
_geom_angle_atom_site_label_2
_geom_angle_atom_site_label_3
_geom_angle
O1 Cu1 C1 29.28(5)
O2 Cu1 O1 59.76(5)
O2 Cu1 C1 30.48(5)
O3 Cu1 O1 106.81(5)
O3 Cu1 O2 166.26(5)
O3 Cu1 O4 55.08(5)
O3 Cu1 N1 91.50(6)
O3 Cu1 N3 93.10(6)
O3 Cu1 C1 136.00(6)
N1 Cu1 O1 100.98(6)
N1 Cu1 O2 88.65(5)
N1 Cu1 N3 164.90(6)
N1 Cu1 C1 95.33(6)
N3 Cu1 O1 91.43(6)
N3 Cu1 O2 90.26(5)
N3 Cu1 C1 91.32(6)
C1 O1 Cu1 82.56(11)
C1 O2 Cu1 96.52(11)
C8 O3 Cu1 106.27(11)
C15 N1 Cu1 120.40(11)
C19 N1 Cu1 120.98(12)
C19 N1 C15 118.47(15)
C20 N2 H2A 119.4(16)
C20 N2 H2B 121.7(17)
H2A N2 H2B 118(2)
C21 N3 Cu1 120.20(11)
C21 N3 C25 118.42(15)
C25 N3 Cu1 121.34(13)
C26 N4 H4A 122.8(16)
C26 N4 H4B 119.5(18)
H4A N4 H4B 118(2)
O1 C1 Cu1 68.16(10)
O1 C1 O2 121.15(17)
O1 C1 C2 120.21(17)
O2 C1 Cu1 53.00(9)
O2 C1 C2 118.64(16)
C2 C1 Cu1 171.55(14)
C3 C2 C1 121.54(18)
C3 C2 C7 119.6(2)
C7 C2 C1 118.8(2)
C2 C3 C4 119.3(2)
C2 C3 H3 120.4
C4 C3 H3 120.4
C3 C4 Cl1 119.5(2)
C5 C4 Cl1 119.32(19)
C5 C4 C3 121.1(2)
C4 C5 H5 120.4
C6 C5 C4 119.1(2)
C6 C5 H5 120.4
C5 C6 C7 120.6(3)
C5 C6 H6 119.7
C7 C6 H6 119.7
C2 C7 H7 119.9
C6 C7 C2 120.2(3)
C6 C7 H7 119.9
O3 C8 C9 116.61(16)
O4 C8 O3 122.57(17)
O4 C8 C9 120.80(18)
C10 C9 C8 118.89(18)
C14 C9 C8 121.26(19)
C14 C9 C10 119.85(19)
C9 C10 H10 120.4
C11 C10 C9 119.2(2)
C11 C10 H10 120.4
C10 C11 Cl2 119.0(2)
C10 C11 C12 121.3(2)
C12 C11 Cl2 119.71(19)
C11 C12 H12 120.5
C13 C12 C11 119.0(2)
C13 C12 H12 120.5
C12 C13 C14 120.7(2)
C12 C13 H13 119.6
C14 C13 H13 119.6
C9 C14 C13 119.8(2)
C9 C14 H14 120.1
C13 C14 H14 120.1
N1 C15 C16 122.74(16)
N1 C15 H15 118.6
C16 C15 H15 118.6
C15 C16 C20 122.86(15)
C17 C16 C15 117.97(16)
C17 C16 C20 119.14(16)
C16 C17 H17 120.3
C18 C17 C16 119.43(17)
C18 C17 H17 120.3
C17 C18 C19 119.23(17)
C17 C18 H18 120.4
C19 C18 H18 120.4
N1 C19 C18 122.04(17)
N1 C19 H19 119.0
C18 C19 H19 119.0
O5 C20 N2 122.54(17)
O5 C20 C16 119.44(16)
N2 C20 C16 118.02(15)
N3 C21 C22 122.83(15)
N3 C21 H21 118.6
C22 C21 H21 118.6
C21 C22 C26 123.15(15)
C23 C22 C21 117.85(17)
C23 C22 C26 118.99(16)
C22 C23 H23 120.3
C24 C23 C22 119.42(18)
C24 C23 H23 120.3
C23 C24 H24 120.5
C25 C24 C23 118.95(17)
C25 C24 H24 120.5
N3 C25 C24 122.50(18)
N3 C25 H25 118.8
C24 C25 H25 118.8
O6 C26 N4 122.87(19)
O6 C26 C22 119.36(17)
N4 C26 C22 117.76(16)

loop_
_geom_bond_atom_site_label_1
_geom_bond_atom_site_label_2
_geom_bond_distance
Cu1 O1 2.3487(14)
Cu1 O2 2.0168(12)
Cu1 O3 1.9574(12)
Cu1 O4 2.6280(12)
Cu1 N1 1.9947(14)
Cu1 N3 2.0065(14)
Cu1 C1 2.5090(18)
Cl1 C4 1.731(3)
Cl2 C11 1.740(3)
O1 C1 1.237(2)
O2 C1 1.281(2)
O3 C8 1.279(2)
O4 C8 1.232(2)
O5 C20 1.228(2)
O6 C26 1.224(2)
N1 C15 1.339(2)
N1 C19 1.338(2)
N2 C20 1.318(2)
N2 H2A 0.79(2)
N2 H2B 0.84(3)
N3 C21 1.337(2)
N3 C25 1.338(2)
N4 C26 1.321(2)
N4 H4A 0.83(3)
N4 H4B 0.81(3)
C1 C2 1.500(3)
C2 C3 1.377(3)
C2 C7 1.388(3)
C3 C4 1.387(3)
C3 H3 0.9300
C4 C5 1.376(4)
C5 C6 1.371(4)
C5 H5 0.9300
C6 H6 0.9300
C7 C6 1.376(4)
C7 H7 0.9300
C8 C9 1.498(3)
C9 C10 1.385(3)
C9 C14 1.384(3)
C10 C11 1.379(3)
C10 H10 0.9300
C11 C12 1.382(4)
C12 H12 0.9300
C13 C12 1.369(4)
C13 H13 0.9300
C14 C13 1.385(3)
C14 H14 0.9300
C15 H15 0.9300
C16 C15 1.385(2)
C16 C17 1.384(2)
C16 C20 1.495(2)
C17 C18 1.373(3)
C17 H17 0.9300
C18 H18 0.9300
C19 C18 1.379(3)
C19 H19 0.9300
C21 C22 1.386(2)
C21 H21 0.9300
C22 C23 1.385(3)
C22 C26 1.500(3)
C23 C24 1.382(3)
C23 H23 0.9300
C24 H24 0.9300
C25 C24 1.371(3)
C25 H25 0.9300

loop_
_geom_hbond_atom_site_label_D
_geom_hbond_atom_site_label_H
_geom_hbond_atom_site_label_A
_geom_hbond_site_symmetry_A
_geom_hbond_distance_DH
_geom_hbond_distance_HA
_geom_hbond_distance_DA
_geom_hbond_angle_DHA
_geom_hbond_publ_flag
N2 H2A O2 2_676 0.80(2) 2.12(2) 2.896(2) 164(2) y
N2 H2B O6 2_576 0.84(3) 2.02(3) 2.790(2) 153(2) y
N4 H4A O5 2_676 0.83(3) 2.01(3) 2.817(2) 164(2) y
N4 H4B O4 2_576 0.81(2) 2.05(2) 2.836(2) 162(3) y
C19 H19 O1 2_675 0.93 2.45 3.100(2) 127 y
C21 H21 O5 2_676 0.93 2.56 3.416(2) 154 y
C24 H24 O3 2_575 0.93 2.59 3.475(3) 158 y

loop_
_geom_torsion_atom_site_label_1
_geom_torsion_atom_site_label_2
_geom_torsion_atom_site_label_3
_geom_torsion_atom_site_label_4
_geom_torsion
O2 Cu1 O1 C1 -0.68(11)
O3 Cu1 O1 C1 176.18(11)
N1 Cu1 O1 C1 81.22(12)
N3 Cu1 O1 C1 -90.14(12)
O1 Cu1 O2 C1 0.66(10)
O3 Cu1 O2 C1 -12.1(3)
N1 Cu1 O2 C1 -102.89(11)
N3 Cu1 O2 C1 92.17(11)
O1 Cu1 O3 C8 169.20(11)
O2 Cu1 O3 C8 -179.33(19)
N1 Cu1 O3 C8 -88.86(12)
N3 Cu1 O3 C8 76.76(12)
C1 Cu1 O3 C8 171.88(11)
O1 Cu1 N1 C15 -126.37(13)
O1 Cu1 N1 C19 49.23(15)
O2 Cu1 N1 C15 -67.55(14)
O2 Cu1 N1 C19 108.05(15)
O3 Cu1 N1 C15 126.19(14)
O3 Cu1 N1 C19 -58.21(15)
N3 Cu1 N1 C15 18.4(3)
N3 Cu1 N1 C19 -165.97(19)
C1 Cu1 N1 C15 -97.33(14)
C1 Cu1 N1 C19 78.27(15)
O1 Cu1 N3 C21 128.70(13)
O1 Cu1 N3 C25 -53.57(15)
O2 Cu1 N3 C21 68.94(13)
O2 Cu1 N3 C25 -113.33(15)
O3 Cu1 N3 C21 -124.39(13)
O3 Cu1 N3 C25 53.34(15)
N1 Cu1 N3 C21 -16.8(3)
N1 Cu1 N3 C25 160.9(2)
C1 Cu1 N3 C21 99.41(13)
C1 Cu1 N3 C25 -82.86(15)
O1 Cu1 C1 O2 -178.84(18)
O2 Cu1 C1 O1 178.84(18)
O3 Cu1 C1 O1 -5.26(15)
O3 Cu1 C1 O2 175.90(9)
N1 Cu1 C1 O1 -102.99(12)
N1 Cu1 C1 O2 78.17(11)
N3 Cu1 C1 O1 90.58(12)
N3 Cu1 C1 O2 -88.26(11)
Cu1 O1 C1 O2 1.09(17)
Cu1 O1 C1 C2 -178.70(16)
Cu1 O2 C1 O1 -1.3(2)
Cu1 O2 C1 C2 178.53(14)
Cu1 O3 C8 O4 -0.1(2)
Cu1 O3 C8 C9 -178.74(13)
Cu1 N1 C15 C16 173.02(13)
C19 N1 C15 C16 -2.7(3)
Cu1 N1 C19 C18 -172.84(16)
C15 N1 C19 C18 2.8(3)
Cu1 N3 C21 C22 177.25(13)
C25 N3 C21 C22 -0.5(3)
Cu1 N3 C25 C24 -176.47(16)
C21 N3 C25 C24 1.3(3)
O1 C1 C2 C3 161.79(19)
O1 C1 C2 C7 -17.1(3)
O2 C1 C2 C3 -18.0(3)
O2 C1 C2 C7 163.1(2)
C1 C2 C3 C4 -178.91(18)
C7 C2 C3 C4 0.0(3)
C1 C2 C7 C6 -179.5(2)
C3 C2 C7 C6 1.5(4)
C2 C3 C4 Cl1 179.33(16)
C2 C3 C4 C5 -1.3(3)
Cl1 C4 C5 C6 -179.5(2)
C3 C4 C5 C6 1.1(4)
C4 C5 C6 C7 0.4(5)
C2 C7 C6 C5 -1.7(5)
O3 C8 C9 C10 155.12(18)
O3 C8 C9 C14 -24.5(3)
O4 C8 C9 C10 -23.5(3)
O4 C8 C9 C14 156.8(2)
C8 C9 C10 C11 -176.52(18)
C14 C9 C10 C11 3.1(3)
C8 C9 C14 C13 178.2(2)
C10 C9 C14 C13 -1.4(3)
C9 C10 C11 Cl2 178.44(17)
C9 C10 C11 C12 -2.3(3)
Cl2 C11 C12 C13 178.9(2)
C10 C11 C12 C13 -0.4(4)
C14 C13 C12 C11 2.1(4)
C9 C14 C13 C12 -1.2(4)
C17 C16 C15 N1 -0.1(3)
C20 C16 C15 N1 -177.97(16)
C15 C16 C17 C18 2.7(3)
C20 C16 C17 C18 -179.32(18)
C15 C16 C20 O5 155.40(18)
C15 C16 C20 N2 -25.1(3)
C17 C16 C20 O5 -22.5(3)
C17 C16 C20 N2 157.06(18)
C16 C17 C18 C19 -2.6(3)
N1 C19 C18 C17 -0.2(3)
N3 C21 C22 C23 -0.8(3)
N3 C21 C22 C26 -179.89(16)
C21 C22 C23 C24 1.5(3)
C26 C22 C23 C24 -179.42(19)
C21 C22 C26 O6 166.2(2)
C21 C22 C26 N4 -14.9(3)
C23 C22 C26 O6 -12.9(3)
C23 C22 C26 N4 166.07(19)
